data_2233062
loop_
_publ_author_name
'von Eschwege, Karel G.'
'Muller, Fabian'
'Muller, Alfred'

_publ_section_title
;
 [1,5-Bis(4-fluorophenyl)thiocarbazonato-\k^2^<i>N</i>^5^,<i>S</i>]phenylmercury(II)
 dichloromethane hemisolvate
;
_journal_coeditor_code ZQ2140
_journal_issue 12
_journal_name_full 'Acta Crystallographica Section E'
_journal_page_first m1858
_journal_page_last m1859
_journal_paper_doi 10.1107/S1600536811050331
_journal_volume 67
_journal_year 2011
_chemical_formula_iupac '[Hg (C6 H5) (C13 H9 F2 N4 S)], 0.5C H2 Cl2'
_chemical_formula_moiety 'C19 H14 F2 Hg N4 S, 0.5(C H2 Cl2)'
_chemical_formula_sum 'C19.5 H15 Cl F2 Hg N4 S'
_chemical_formula_weight 611.46
_chemical_name_systematic
;
[1,5-Bis(4-fluorophenyl)thiocarbazonato-
\k^2^<i>N</i>^5^,<i>S</i>]phenylmercury(II)} dichloromethane hemisolvate
;
_space_group_IT_number 15
_symmetry_cell_setting monoclinic
_symmetry_space_group_name_Hall '-C 2yc'
_symmetry_space_group_name_H-M 'C 1 2/c 1'
_atom_sites_solution_hydrogens geom
_atom_sites_solution_primary direct
_atom_sites_solution_secondary difmap
_audit_creation_method 'WinGX routine CIF_UPDATE'
_cell_angle_alpha 90
_cell_angle_beta 116.8180(10)
_cell_angle_gamma 90
_cell_formula_units_Z 16
_cell_length_a 31.996(3)
_cell_length_b 10.1889(9)
_cell_length_c 26.892(2)
_cell_measurement_reflns_used 9279
_cell_measurement_temperature 100(2)
_cell_measurement_theta_max 28.28
_cell_measurement_theta_min 2.66
_cell_volume 7824.0(12)
_computing_cell_refinement 'SAINT (Bruker, 2008)'
_computing_data_collection 'APEX2 (Bruker, 2011)'
_computing_data_reduction 'SAINT and XPREP (Bruker, 2008)'
_computing_molecular_graphics 'DIAMOND (Brandenburg & Putz, 2005)'
_computing_publication_material 'WinGX (Farrugia, 1999)'
_computing_structure_refinement 'SHELXL97 (Sheldrick, 2008)'
_computing_structure_solution 'SIR97 (Altomare <i>et al.</i>, 1999)'
_diffrn_ambient_temperature 100(2)
_diffrn_detector_area_resol_mean 8.4
_diffrn_measured_fraction_theta_full 0.995
_diffrn_measured_fraction_theta_max 0.995
_diffrn_measurement_device_type 'Bruker APEX DUO 4K CCD'
_diffrn_measurement_method '\f and \w scans'
_diffrn_radiation_monochromator graphite
_diffrn_radiation_type MoK\a
_diffrn_radiation_wavelength 0.71073
_diffrn_reflns_av_R_equivalents 0.0449
_diffrn_reflns_limit_h_max 42
_diffrn_reflns_limit_h_min -42
_diffrn_reflns_limit_k_max 13
_diffrn_reflns_limit_k_min -13
_diffrn_reflns_limit_l_max 35
_diffrn_reflns_limit_l_min -35
_diffrn_reflns_number 94461
_diffrn_reflns_theta_full 28.33
_diffrn_reflns_theta_max 28.33
_diffrn_reflns_theta_min 1.43
_diffrn_standards_decay_% 0
_diffrn_standards_interval_count 0
_diffrn_standards_interval_time 0
_diffrn_standards_number 0
_exptl_absorpt_coefficient_mu 8.144
_exptl_absorpt_correction_T_max 0.441
_exptl_absorpt_correction_T_min 0.106
_exptl_absorpt_correction_type multi-scan
_exptl_absorpt_process_details '(SADABS; Bruker, 2008)'
_exptl_crystal_colour red
_exptl_crystal_density_diffrn 2.076
_exptl_crystal_density_method 'not measured'
_exptl_crystal_description plate
_exptl_crystal_F_000 4656
_exptl_crystal_size_max 0.5
_exptl_crystal_size_mid 0.41
_exptl_crystal_size_min 0.12
_refine_diff_density_max 3.097
_refine_diff_density_min -2.472
_refine_ls_extinction_method none
_refine_ls_goodness_of_fit_ref 1.209
_refine_ls_hydrogen_treatment constr
_refine_ls_matrix_type full
_refine_ls_number_parameters 514
_refine_ls_number_reflns 9726
_refine_ls_number_restraints 0
_refine_ls_restrained_S_all 1.209
_refine_ls_R_factor_all 0.0362
_refine_ls_R_factor_gt 0.0315
_refine_ls_shift/su_max 0.003
_refine_ls_shift/su_mean 0
_refine_ls_structure_factor_coef Fsqd
_refine_ls_weighting_details 'w=1/[\s^2^(Fo^2^)+(0.0197P)^2^+88.7759P] where P=(Fo^2^+2Fc^2^)/3'
_refine_ls_weighting_scheme calc
_refine_ls_wR_factor_ref 0.0744
_reflns_number_gt 8965
_reflns_number_total 9726
_reflns_threshold_expression I>2sigma(I)
_cod_data_source_file zq2140.cif
_cod_data_source_block I
_cod_original_cell_volume 7823.8(12)
_cod_original_sg_symbol_H-M 'C 2/c'
_cod_original_formula_sum 'C19.5 H15 Cl1 F2 Hg1 N4 S1'
_cod_database_code 2233062
_cod_database_fobs_code 2233062

loop_
_symmetry_equiv_pos_as_xyz
'x, y, z'
'-x, y, -z+1/2'
'x+1/2, y+1/2, z'
'-x+1/2, y+1/2, -z+1/2'
'-x, -y, -z'
'x, -y, z-1/2'
'-x+1/2, -y+1/2, -z'
'x+1/2, -y+1/2, z-1/2'

loop_
_atom_site_type_symbol
_atom_site_label
_atom_site_fract_x
_atom_site_fract_y
_atom_site_fract_z
_atom_site_U_iso_or_equiv
_atom_site_adp_type
_atom_site_calc_flag
_atom_site_refinement_flags
_atom_site_occupancy
C C1 0.46620(14) 0.7851(4) 0.15534(16) 0.0126(8) Uani d . 1
C C2 0.35329(14) 0.7322(4) 0.04266(17) 0.0150(8) Uani d . 1
C C3 0.34667(15) 0.5979(4) 0.03934(18) 0.0180(9) Uani d . 1
H H3 0.3697 0.5413 0.0655 0.022 Uiso calc R 1
C C4 0.30560(16) 0.5467(5) -0.00303(19) 0.0215(9) Uani d . 1
H H4 0.3003 0.4547 -0.006 0.026 Uiso calc R 1
C C5 0.27293(16) 0.6309(5) -0.04042(19) 0.0226(10) Uani d . 1
C C6 0.27872(15) 0.7644(5) -0.03753(19) 0.0214(9) Uani d . 1
H H6 0.2554 0.8203 -0.0637 0.026 Uiso calc R 1
C C7 0.31949(15) 0.8161(5) 0.00454(18) 0.0175(9) Uani d . 1
H H7 0.3244 0.9083 0.0074 0.021 Uiso calc R 1
C C8 0.57739(14) 0.6773(4) 0.25709(17) 0.0148(8) Uani d . 1
C C9 0.61666(14) 0.7429(4) 0.29689(17) 0.0148(8) Uani d . 1
H H9 0.6175 0.8361 0.2977 0.018 Uiso calc R 1
C C10 0.65435(15) 0.6717(5) 0.33513(17) 0.0183(9) Uani d . 1
H H10 0.6811 0.7149 0.3625 0.022 Uiso calc R 1
C C11 0.65210(15) 0.5387(4) 0.33253(18) 0.0183(9) Uani d . 1
C C12 0.61417(17) 0.4698(5) 0.2933(2) 0.0226(10) Uani d . 1
H H12 0.6141 0.3766 0.2924 0.027 Uiso calc R 1
C C13 0.57615(16) 0.5418(4) 0.25539(19) 0.0195(9) Uani d . 1
H H13 0.5494 0.4977 0.2283 0.023 Uiso calc R 1
C C14 0.60941(14) 1.1066(4) 0.25128(18) 0.0156(8) Uani d . 1
C C15 0.62304(15) 1.1764(4) 0.21641(19) 0.0181(9) Uani d . 1
H H15 0.6017 1.1858 0.1781 0.022 Uiso calc R 1
C C16 0.66723(16) 1.2325(5) 0.2365(2) 0.0200(9) Uani d . 1
H H16 0.6757 1.2804 0.2122 0.024 Uiso calc R 1
C C17 0.69890(16) 1.2186(5) 0.2922(2) 0.0219(9) Uani d . 1
H H17 0.7294 1.255 0.306 0.026 Uiso calc R 1
C C18 0.68571(16) 1.1510(5) 0.32781(19) 0.0211(9) Uani d . 1
H H18 0.7073 1.1417 0.3661 0.025 Uiso calc R 1
C C19 0.64101(16) 1.0969(4) 0.30767(18) 0.0180(9) Uani d . 1
H H19 0.632 1.053 0.3325 0.022 Uiso calc R 1
N N1 0.54016(12) 0.7614(4) 0.22209(14) 0.0145(7) Uani d . 1
N N2 0.50339(12) 0.7028(3) 0.18737(14) 0.0133(7) Uani d . 1
N N3 0.43071(12) 0.7197(4) 0.11738(14) 0.0142(7) Uani d . 1
N N4 0.39362(12) 0.7908(4) 0.08385(14) 0.0157(7) Uani d . 1
H H4A 0.3945 0.8767 0.0877 0.019 Uiso calc R 1
S S1 0.46396(3) 0.95572(10) 0.16432(4) 0.01423(19) Uani d . 1
Hg Hg1 0.544460(5) 1.014330(16) 0.216419(7) 0.01517(5) Uani d . 1
C C20 0.54721(15) 0.8218(5) 0.09362(18) 0.0172(8) Uani d . 1
C C21 0.65986(14) 0.7796(4) 0.20752(17) 0.0151(8) Uani d . 1
C C22 0.66609(15) 0.6447(4) 0.21190(18) 0.0173(8) Uani d . 1
H H22 0.643 0.5882 0.1858 0.021 Uiso calc R 1
C C23 0.70632(16) 0.5930(5) 0.25465(18) 0.0193(9) Uani d . 1
H H23 0.7113 0.5009 0.258 0.023 Uiso calc R 1
C C24 0.73905(15) 0.6773(5) 0.29230(18) 0.0193(9) Uani d . 1
C C25 0.73349(15) 0.8114(5) 0.28909(19) 0.0190(9) Uani d . 1
H H25 0.7564 0.8671 0.316 0.023 Uiso calc R 1
C C26 0.69359(15) 0.8636(5) 0.24555(19) 0.0185(9) Uani d . 1
H H26 0.6893 0.9559 0.2417 0.022 Uiso calc R 1
C C27 0.43996(15) 0.6906(5) -0.00737(18) 0.0177(9) Uani d . 1
C C28 0.44574(16) 0.5554(5) -0.0017(2) 0.0228(10) Uani d . 1
H H28 0.4746 0.5199 0.0251 0.027 Uiso calc R 1
C C29 0.40969(19) 0.4717(5) -0.0349(2) 0.0281(11) Uani d . 1
H H29 0.4132 0.3791 -0.0312 0.034 Uiso calc R 1
C C30 0.36822(17) 0.5281(5) -0.0739(2) 0.0240(10) Uani d . 1
C C31 0.36194(16) 0.6599(5) -0.08133(19) 0.0242(10) Uani d . 1
H H31 0.3334 0.6946 -0.1093 0.029 Uiso calc R 1
C C32 0.39781(15) 0.7428(5) -0.04747(18) 0.0202(9) Uani d . 1
H H32 0.3938 0.8352 -0.0515 0.024 Uiso calc R 1
C C33 0.39213(15) 1.1012(5) 0.01027(19) 0.0187(9) Uani d . 1
C C34 0.37593(16) 1.1470(4) 0.0471(2) 0.0205(9) Uani d . 1
H H34 0.397 1.1533 0.0856 0.025 Uiso calc R 1
C C35 0.32924(17) 1.1840(5) 0.0282(2) 0.0240(10) Uani d . 1
H H35 0.3186 1.2153 0.0539 0.029 Uiso calc R 1
C C36 0.29825(16) 1.1749(5) -0.0282(2) 0.0267(11) Uani d . 1
H H36 0.2663 1.198 -0.0411 0.032 Uiso calc R 1
C C37 0.31419(17) 1.1320(5) -0.0653(2) 0.0257(10) Uani d . 1
H H37 0.2932 1.1272 -0.1039 0.031 Uiso calc R 1
C C38 0.36084(16) 1.0957(5) -0.04644(19) 0.0211(9) Uani d . 1
H H38 0.3715 1.0671 -0.0724 0.025 Uiso calc R 1
N N5 0.47415(12) 0.7835(4) 0.02619(15) 0.0159(7) Uani d . 1
N N6 0.51276(13) 0.7329(4) 0.06020(15) 0.0183(8) Uani d . 1
N N7 0.58460(13) 0.7619(4) 0.13032(15) 0.0171(7) Uani d . 1
N N8 0.61938(13) 0.8373(4) 0.16571(15) 0.0178(7) Uani d . 1
H H8 0.617 0.9233 0.1629 0.021 Uiso calc R 1
F F1 0.23290(10) 0.5798(3) -0.08167(13) 0.0331(7) Uani d . 1
F F2 0.68937(10) 0.4681(3) 0.36991(12) 0.0283(7) Uani d . 1
F F3 0.33195(11) 0.4477(3) -0.10507(13) 0.0363(8) Uani d . 1
F F4 0.77784(10) 0.6248(3) 0.33508(12) 0.0272(6) Uani d . 1
S S2 0.54317(4) 0.99363(11) 0.08664(4) 0.0172(2) Uani d . 1
Hg Hg2 0.460639(5) 1.031777(17) 0.040790(7) 0.01692(5) Uani d . 1
C C39 0.47037(19) 0.3912(5) 0.1214(2) 0.0325(12) Uani d . 1
H H39A 0.4732 0.4864 0.1295 0.039 Uiso calc R 1
H H39B 0.4408 0.3765 0.0871 0.039 Uiso calc R 1
Cl Cl1 0.51796(5) 0.33931(16) 0.10993(6) 0.0417(3) Uani d . 1
Cl Cl2 0.46844(5) 0.30584(15) 0.17705(6) 0.0385(3) Uani d . 1

loop_
_atom_site_aniso_label
_atom_site_aniso_U_11
_atom_site_aniso_U_22
_atom_site_aniso_U_33
_atom_site_aniso_U_12
_atom_site_aniso_U_13
_atom_site_aniso_U_23
C1 0.0108(17) 0.0143(19) 0.0125(18) 0.0015(15) 0.0050(15) 0.0012(14)
C2 0.0100(18) 0.021(2) 0.0123(18) -0.0017(15) 0.0031(15) -0.0010(15)
C3 0.017(2) 0.018(2) 0.0162(19) 0.0010(16) 0.0046(17) 0.0004(16)
C4 0.021(2) 0.018(2) 0.024(2) -0.0047(17) 0.0082(19) -0.0049(17)
C5 0.014(2) 0.030(3) 0.017(2) -0.0043(18) 0.0019(17) -0.0067(18)
C6 0.0124(19) 0.024(2) 0.020(2) -0.0002(17) 0.0006(17) -0.0003(18)
C7 0.0141(19) 0.018(2) 0.017(2) -0.0009(16) 0.0041(17) -0.0006(16)
C8 0.0110(18) 0.018(2) 0.0136(18) 0.0004(15) 0.0040(16) -0.0014(15)
C9 0.0150(19) 0.0117(19) 0.0150(18) -0.0004(15) 0.0042(16) -0.0032(15)
C10 0.0124(19) 0.025(2) 0.0130(18) 0.0003(17) 0.0021(16) -0.0022(16)
C11 0.0152(19) 0.019(2) 0.0175(19) 0.0085(16) 0.0046(17) 0.0034(16)
C12 0.021(2) 0.013(2) 0.028(2) 0.0040(17) 0.0063(19) 0.0022(17)
C13 0.015(2) 0.015(2) 0.023(2) 0.0010(16) 0.0035(17) -0.0018(17)
C14 0.0098(17) 0.0118(19) 0.023(2) -0.0026(14) 0.0049(16) -0.0031(16)
C15 0.016(2) 0.013(2) 0.021(2) -0.0006(16) 0.0047(17) -0.0005(16)
C16 0.018(2) 0.016(2) 0.025(2) -0.0034(17) 0.0100(18) 0.0008(17)
C17 0.015(2) 0.017(2) 0.029(2) -0.0030(16) 0.0056(19) -0.0023(18)
C18 0.019(2) 0.017(2) 0.020(2) -0.0034(17) 0.0013(18) -0.0019(17)
C19 0.020(2) 0.011(2) 0.020(2) -0.0009(16) 0.0073(18) -0.0008(16)
N1 0.0108(16) 0.0164(18) 0.0133(15) -0.0001(13) 0.0027(13) 0.0005(13)
N2 0.0096(15) 0.0137(17) 0.0142(16) 0.0000(13) 0.0032(13) 0.0009(13)
N3 0.0118(16) 0.0141(17) 0.0140(16) 0.0005(13) 0.0035(14) 0.0007(13)
N4 0.0112(16) 0.0156(18) 0.0145(16) -0.0008(13) 0.0006(14) 0.0002(13)
S1 0.0113(4) 0.0120(5) 0.0158(4) 0.0002(3) 0.0030(4) 0.0009(4)
Hg1 0.01147(7) 0.01376(8) 0.01828(8) -0.00258(5) 0.00496(6) -0.00227(6)
C20 0.0146(19) 0.019(2) 0.0162(19) 0.0007(16) 0.0054(17) 0.0003(16)
C21 0.0112(18) 0.019(2) 0.0137(18) 0.0025(15) 0.0041(16) 0.0023(15)
C22 0.0142(19) 0.020(2) 0.0155(19) 0.0001(16) 0.0052(16) -0.0032(16)
C23 0.020(2) 0.016(2) 0.020(2) 0.0028(17) 0.0070(18) 0.0005(16)
C24 0.0128(19) 0.024(2) 0.0163(19) 0.0040(17) 0.0025(17) 0.0042(17)
C25 0.0123(19) 0.021(2) 0.020(2) -0.0021(16) 0.0038(17) 0.0001(17)
C26 0.0148(19) 0.016(2) 0.022(2) 0.0014(16) 0.0065(17) 0.0006(17)
C27 0.0136(19) 0.022(2) 0.0164(19) 0.0006(16) 0.0056(17) -0.0018(16)
C28 0.017(2) 0.022(2) 0.026(2) 0.0026(18) 0.0071(19) -0.0016(18)
C29 0.029(3) 0.020(2) 0.037(3) -0.002(2) 0.016(2) -0.009(2)
C30 0.023(2) 0.030(3) 0.021(2) -0.009(2) 0.0118(19) -0.0111(19)
C31 0.016(2) 0.037(3) 0.015(2) -0.0026(19) 0.0024(17) 0.0001(19)
C32 0.015(2) 0.023(2) 0.019(2) 0.0002(17) 0.0049(17) 0.0016(17)
C33 0.0117(18) 0.019(2) 0.023(2) 0.0028(16) 0.0065(17) 0.0044(17)
C34 0.018(2) 0.016(2) 0.022(2) 0.0022(16) 0.0047(18) 0.0013(17)
C35 0.021(2) 0.020(2) 0.029(2) 0.0062(18) 0.010(2) 0.0000(19)
C36 0.014(2) 0.026(3) 0.034(3) 0.0089(18) 0.006(2) 0.004(2)
C37 0.019(2) 0.026(3) 0.022(2) 0.0067(19) 0.0014(19) 0.0052(19)
C38 0.020(2) 0.023(2) 0.018(2) 0.0038(18) 0.0073(18) 0.0030(17)
N5 0.0128(16) 0.0198(19) 0.0147(16) 0.0020(14) 0.0060(14) 0.0011(14)
N6 0.0127(16) 0.022(2) 0.0168(17) 0.0016(14) 0.0037(14) -0.0004(14)
N7 0.0133(16) 0.0204(19) 0.0154(17) 0.0021(14) 0.0046(14) -0.0011(14)
N8 0.0141(17) 0.0177(18) 0.0163(17) 0.0013(14) 0.0022(14) 0.0011(14)
F1 0.0203(14) 0.0312(17) 0.0299(15) -0.0072(12) -0.0044(12) -0.0097(13)
F2 0.0210(14) 0.0263(15) 0.0261(14) 0.0126(12) 0.0005(12) 0.0025(12)
F3 0.0330(17) 0.0390(19) 0.0339(17) -0.0150(14) 0.0124(14) -0.0188(14)
F4 0.0171(13) 0.0257(15) 0.0253(14) 0.0048(11) -0.0023(11) 0.0051(12)
S2 0.0127(5) 0.0169(5) 0.0192(5) 0.0007(4) 0.0048(4) 0.0027(4)
Hg2 0.01199(8) 0.01754(9) 0.01911(8) 0.00276(6) 0.00514(6) 0.00486(6)
C39 0.026(3) 0.025(3) 0.034(3) 0.009(2) 0.004(2) -0.006(2)
Cl1 0.0363(7) 0.0410(8) 0.0430(8) 0.0185(6) 0.0138(6) 0.0053(6)
Cl2 0.0435(8) 0.0335(7) 0.0314(6) 0.0023(6) 0.0107(6) -0.0066(5)

loop_
_atom_type_symbol
_atom_type_description
_atom_type_scat_dispersion_real
_atom_type_scat_dispersion_imag
_atom_type_scat_source
C C 0.0033 0.0016 'International Tables Vol C Tables 4.2.6.8 and 6.1.1.4'
H H 0 0 'International Tables Vol C Tables 4.2.6.8 and 6.1.1.4'
N N 0.0061 0.0033 'International Tables Vol C Tables 4.2.6.8 and 6.1.1.4'
F F 0.0171 0.0103 'International Tables Vol C Tables 4.2.6.8 and 6.1.1.4'
S S 0.1246 0.1234 'International Tables Vol C Tables 4.2.6.8 and 6.1.1.4'
Hg Hg -2.3894 9.2266 'International Tables Vol C Tables 4.2.6.8 and 6.1.1.4'
Cl Cl 0.1484 0.1585 'International Tables Vol C Tables 4.2.6.8 and 6.1.1.4'

loop_
_geom_angle_atom_site_label_1
_geom_angle_atom_site_label_2
_geom_angle_atom_site_label_3
_geom_angle
N3 C1 N2 111.9(4)
N3 C1 S1 122.1(3)
N2 C1 S1 125.9(3)
C3 C2 C7 120.9(4)
C3 C2 N4 122.2(4)
C7 C2 N4 116.8(4)
C2 C3 C4 118.9(4)
C2 C3 H3 120.5
C4 C3 H3 120.5
C5 C4 C3 119.3(4)
C5 C4 H4 120.4
C3 C4 H4 120.4
F1 C5 C6 118.6(4)
F1 C5 C4 118.8(4)
C6 C5 C4 122.6(4)
C5 C6 C7 118.4(4)
C5 C6 H6 120.8
C7 C6 H6 120.8
C6 C7 C2 119.8(4)
C6 C7 H7 120.1
C2 C7 H7 120.1
C13 C8 C9 120.3(4)
C13 C8 N1 125.2(4)
C9 C8 N1 114.4(4)
C10 C9 C8 119.9(4)
C10 C9 H9 120.1
C8 C9 H9 120.1
C11 C10 C9 118.5(4)
C11 C10 H10 120.8
C9 C10 H10 120.8
C10 C11 F2 118.6(4)
C10 C11 C12 123.5(4)
F2 C11 C12 117.8(4)
C11 C12 C13 117.8(4)
C11 C12 H12 121.1
C13 C12 H12 121.1
C8 C13 C12 120.0(4)
C8 C13 H13 120
C12 C13 H13 120
C15 C14 C19 118.3(4)
C15 C14 Hg1 118.7(3)
C19 C14 Hg1 123.0(3)
C16 C15 C14 121.3(4)
C16 C15 H15 119.3
C14 C15 H15 119.3
C17 C16 C15 119.9(4)
C17 C16 H16 120
C15 C16 H16 120
C16 C17 C18 119.6(4)
C16 C17 H17 120.2
C18 C17 H17 120.2
C17 C18 C19 120.4(4)
C17 C18 H18 119.8
C19 C18 H18 119.8
C18 C19 C14 120.5(4)
C18 C19 H19 119.8
C14 C19 H19 119.8
N2 N1 C8 115.1(4)
N2 N1 Hg1 118.6(3)
C8 N1 Hg1 125.9(3)
N1 N2 C1 114.9(4)
C1 N3 N4 116.3(4)
N3 N4 C2 121.6(4)
N3 N4 H4A 119.2
C2 N4 H4A 119.2
C1 S1 Hg1 103.15(14)
C14 Hg1 S1 166.42(12)
C14 Hg1 N1 119.51(14)
S1 Hg1 N1 73.36(8)
N7 C20 N6 111.7(4)
N7 C20 S2 122.9(3)
N6 C20 S2 125.3(3)
C22 C21 C26 120.8(4)
C22 C21 N8 121.9(4)
C26 C21 N8 117.3(4)
C23 C22 C21 119.4(4)
C23 C22 H22 120.3
C21 C22 H22 120.3
C24 C23 C22 119.1(4)
C24 C23 H23 120.5
C22 C23 H23 120.5
F4 C24 C25 119.0(4)
F4 C24 C23 118.4(4)
C25 C24 C23 122.6(4)
C24 C25 C26 118.4(4)
C24 C25 H25 120.8
C26 C25 H25 120.8
C25 C26 C21 119.7(4)
C25 C26 H26 120.1
C21 C26 H26 120.1
C28 C27 C32 119.8(4)
C28 C27 N5 124.4(4)
C32 C27 N5 115.8(4)
C29 C28 C27 120.5(4)
C29 C28 H28 119.7
C27 C28 H28 119.7
C28 C29 C30 117.7(5)
C28 C29 H29 121.2
C30 C29 H29 121.2
F3 C30 C31 118.5(5)
F3 C30 C29 118.4(5)
C31 C30 C29 123.1(4)
C30 C31 C32 118.8(4)
C30 C31 H31 120.6
C32 C31 H31 120.6
C31 C32 C27 120.0(5)
C31 C32 H32 120
C27 C32 H32 120
C34 C33 C38 118.5(4)
C34 C33 Hg2 119.8(3)
C38 C33 Hg2 121.6(4)
C33 C34 C35 121.0(4)
C33 C34 H34 119.5
C35 C34 H34 119.5
C36 C35 C34 119.8(5)
C36 C35 H35 120.1
C34 C35 H35 120.1
C37 C36 C35 119.7(4)
C37 C36 H36 120.2
C35 C36 H36 120.2
C36 C37 C38 120.4(4)
C36 C37 H37 119.8
C38 C37 H37 119.8
C37 C38 C33 120.6(5)
C37 C38 H38 119.7
C33 C38 H38 119.7
N6 N5 C27 114.1(4)
N6 N5 Hg2 117.1(3)
C27 N5 Hg2 127.3(3)
N5 N6 C20 115.5(4)
C20 N7 N8 117.0(4)
N7 N8 C21 120.1(4)
N7 N8 H8 119.9
C21 N8 H8 119.9
C20 S2 Hg2 103.17(15)
C33 Hg2 S2 168.09(13)
C33 Hg2 N5 118.83(15)
S2 Hg2 N5 72.67(8)
Cl2 C39 Cl1 111.4(3)
Cl2 C39 H39A 109.3
Cl1 C39 H39A 109.3
Cl2 C39 H39B 109.3
Cl1 C39 H39B 109.3
H39A C39 H39B 108

loop_
_geom_bond_atom_site_label_1
_geom_bond_atom_site_label_2
_geom_bond_distance
C1 N3 1.315(5)
C1 N2 1.391(5)
C1 S1 1.761(4)
C2 C3 1.382(6)
C2 C7 1.397(6)
C2 N4 1.400(5)
C3 C4 1.395(6)
C3 H3 0.95
C4 C5 1.375(7)
C4 H4 0.95
C5 F1 1.364(5)
C5 C6 1.370(7)
C6 C7 1.388(6)
C6 H6 0.95
C7 H7 0.95
C8 C13 1.382(6)
C8 C9 1.399(5)
C8 N1 1.423(5)
C9 C10 1.385(6)
C9 H9 0.95
C10 C11 1.357(7)
C10 H10 0.95
C11 F2 1.367(5)
C11 C12 1.387(6)
C12 C13 1.392(6)
C12 H12 0.95
C13 H13 0.95
C14 C15 1.394(6)
C14 C19 1.396(6)
C14 Hg1 2.079(4)
C15 C16 1.388(6)
C15 H15 0.95
C16 C17 1.386(6)
C16 H16 0.95
C17 C18 1.390(7)
C17 H17 0.95
C18 C19 1.394(6)
C18 H18 0.95
C19 H19 0.95
N1 N2 1.273(5)
N1 Hg1 2.589(4)
N3 N4 1.334(5)
N4 H4A 0.88
S1 Hg1 2.3869(10)
C20 N7 1.309(5)
C20 N6 1.396(6)
C20 S2 1.759(5)
C21 C22 1.386(6)
C21 C26 1.395(6)
C21 N8 1.405(5)
C22 C23 1.386(6)
C22 H22 0.95
C23 C24 1.379(6)
C23 H23 0.95
C24 F4 1.364(5)
C24 C25 1.376(7)
C25 C26 1.391(6)
C25 H25 0.95
C26 H26 0.95
C27 C28 1.389(7)
C27 C32 1.397(6)
C27 N5 1.420(6)
C28 C29 1.387(7)
C28 H28 0.95
C29 C30 1.391(7)
C29 H29 0.95
C30 F3 1.357(5)
C30 C31 1.360(8)
C31 C32 1.384(6)
C31 H31 0.95
C32 H32 0.95
C33 C34 1.389(7)
C33 C38 1.398(6)
C33 Hg2 2.087(4)
C34 C35 1.396(6)
C34 H34 0.95
C35 C36 1.391(7)
C35 H35 0.95
C36 C37 1.380(8)
C36 H36 0.95
C37 C38 1.393(6)
C37 H37 0.95
C38 H38 0.95
N5 N6 1.268(5)
N5 Hg2 2.626(4)
N7 N8 1.334(5)
N8 H8 0.88
S2 Hg2 2.3889(11)
C39 Cl2 1.757(6)
C39 Cl1 1.765(6)
C39 H39A 0.99
C39 H39B 0.99

loop_
_geom_hbond_atom_site_label_D
_geom_hbond_atom_site_label_H
_geom_hbond_atom_site_label_A
_geom_hbond_site_symmetry_A
_geom_hbond_distance_DH
_geom_hbond_distance_HA
_geom_hbond_distance_DA
_geom_hbond_angle_DHA
C28 H28 Cl1 . 0.95 2.77 3.598(5) 146.3
C31 H31 F4 8_465 0.95 2.53 3.413(6) 155.1
C39 H39A N2 . 0.99 2.62 3.558(6) 158.4
C7 H7 Cg1 2_555 0.95 2.54 3.451(5) 162
C12 H12 Cg2 1_545 0.95 2.70 3.516(6) 144
C26 H26 Cg2 2_555 0.95 2.69 3.500(5) 144

loop_
_geom_torsion_atom_site_label_1
_geom_torsion_atom_site_label_2
_geom_torsion_atom_site_label_3
_geom_torsion_atom_site_label_4
_geom_torsion
C7 C2 C3 C4 0.3(7)
N4 C2 C3 C4 -179.8(4)
C2 C3 C4 C5 0.2(7)
C3 C4 C5 F1 180.0(4)
C3 C4 C5 C6 -0.8(8)
F1 C5 C6 C7 180.0(4)
C4 C5 C6 C7 0.7(8)
C5 C6 C7 C2 -0.2(7)
C3 C2 C7 C6 -0.3(7)
N4 C2 C7 C6 179.7(4)
C13 C8 C9 C10 -0.6(7)
N1 C8 C9 C10 177.0(4)
C8 C9 C10 C11 0.4(7)
C9 C10 C11 F2 179.5(4)
C9 C10 C11 C12 0.5(8)
C10 C11 C12 C13 -1.2(8)
F2 C11 C12 C13 179.8(4)
C9 C8 C13 C12 -0.2(7)
N1 C8 C13 C12 -177.5(4)
C11 C12 C13 C8 1.0(7)
C19 C14 C15 C16 1.5(7)
Hg1 C14 C15 C16 -175.5(3)
C14 C15 C16 C17 0.6(7)
C15 C16 C17 C18 -1.5(7)
C16 C17 C18 C19 0.3(7)
C17 C18 C19 C14 1.8(7)
C15 C14 C19 C18 -2.7(7)
Hg1 C14 C19 C18 174.2(3)
C13 C8 N1 N2 0.5(6)
C9 C8 N1 N2 -176.9(4)
C13 C8 N1 Hg1 -172.6(4)
C9 C8 N1 Hg1 9.9(5)
C8 N1 N2 C1 176.6(4)
Hg1 N1 N2 C1 -9.7(5)
N3 C1 N2 N1 174.9(4)
S1 C1 N2 N1 -7.4(6)
N2 C1 N3 N4 -178.8(4)
S1 C1 N3 N4 3.5(5)
C1 N3 N4 C2 -178.5(4)
C3 C2 N4 N3 9.5(7)
C7 C2 N4 N3 -170.6(4)
N3 C1 S1 Hg1 -162.5(3)
N2 C1 S1 Hg1 20.0(4)
C15 C14 Hg1 S1 -42.8(8)
C19 C14 Hg1 S1 140.3(4)
C15 C14 Hg1 N1 117.4(3)
C19 C14 Hg1 N1 -59.4(4)
C1 S1 Hg1 C14 147.5(6)
C1 S1 Hg1 N1 -14.59(16)
N2 N1 Hg1 C14 -158.7(3)
C8 N1 Hg1 C14 14.3(4)
N2 N1 Hg1 S1 16.6(3)
C8 N1 Hg1 S1 -170.5(3)
C26 C21 C22 C23 0.1(7)
N8 C21 C22 C23 -178.7(4)
C21 C22 C23 C24 0.7(7)
C22 C23 C24 F4 178.2(4)
C22 C23 C24 C25 -0.2(7)
F4 C24 C25 C26 -179.4(4)
C23 C24 C25 C26 -1.1(7)
C24 C25 C26 C21 1.9(7)
C22 C21 C26 C25 -1.4(7)
N8 C21 C26 C25 177.5(4)
C32 C27 C28 C29 -1.2(8)
N5 C27 C28 C29 177.4(5)
C27 C28 C29 C30 0.6(8)
C28 C29 C30 F3 -177.2(5)
C28 C29 C30 C31 1.1(8)
F3 C30 C31 C32 176.2(4)
C29 C30 C31 C32 -2.1(8)
C30 C31 C32 C27 1.4(7)
C28 C27 C32 C31 0.1(7)
N5 C27 C32 C31 -178.5(4)
C38 C33 C34 C35 1.5(7)
Hg2 C33 C34 C35 -174.8(4)
C33 C34 C35 C36 0.1(8)
C34 C35 C36 C37 -1.4(8)
C35 C36 C37 C38 1.1(8)
C36 C37 C38 C33 0.5(8)
C34 C33 C38 C37 -1.8(7)
Hg2 C33 C38 C37 174.4(4)
C28 C27 N5 N6 4.7(7)
C32 C27 N5 N6 -176.7(4)
C28 C27 N5 Hg2 -160.7(4)
C32 C27 N5 Hg2 17.9(6)
C27 N5 N6 C20 179.7(4)
Hg2 N5 N6 C20 -13.3(5)
N7 C20 N6 N5 175.2(4)
S2 C20 N6 N5 -7.4(6)
N6 C20 N7 N8 -178.1(4)
S2 C20 N7 N8 4.4(6)
C20 N7 N8 C21 177.7(4)
C22 C21 N8 N7 3.1(7)
C26 C21 N8 N7 -175.8(4)
N7 C20 S2 Hg2 -158.9(4)
N6 C20 S2 Hg2 23.9(4)
C34 C33 Hg2 S2 -48.5(9)
C38 C33 Hg2 S2 135.3(5)
C34 C33 Hg2 N5 115.8(4)
C38 C33 Hg2 N5 -60.4(4)
C20 S2 Hg2 C33 147.6(6)
C20 S2 Hg2 N5 -17.98(17)
N6 N5 Hg2 C33 -155.6(3)
C27 N5 Hg2 C33 9.5(4)
N6 N5 Hg2 S2 21.1(3)
C27 N5 Hg2 S2 -173.9(4)
